data_7040576
loop_
_publ_author_name
'Lecarme, Laureline'
'Chiang, Linus'
'Moutet, Jules'
'Leconte, Nicolas'
'Philouze, Christian'
'Jarjayes, Olivier'
'Storr, Tim'
'Thomas, Fabrice'

_publ_section_title
;
 The structure of a one-electron oxidized Mn(iii)-bis(phenolate)dipyrrin
 radical complex and oxidation catalysis control via ligand-centered redox
 activity.
;
_journal_issue 41
_journal_name_full 'Dalton transactions (Cambridge, England : 2003)'
_journal_page_first 16325
_journal_page_last 16334
_journal_paper_doi 10.1039/c6dt02163h
_journal_volume 45
_journal_year 2016
_chemical_formula_moiety 'C56 H61 Mn N2 O3, C H2 Cl2'
_chemical_formula_sum 'C57 H63 Cl2 Mn N2 O3'
_chemical_formula_weight 949.93
_chemical_name_systematic
;
 ? 
;
_space_group_crystal_system monoclinic
_space_group_IT_number 14
_space_group_name_Hall '-P 2ybc'
_space_group_name_H-M_alt 'P 1 21/c 1'
_symmetry_space_group_name_Hall '-P 2ybc'
_symmetry_space_group_name_H-M 'P 1 21/c 1'
_atom_sites_solution_hydrogens geom
_atom_sites_solution_primary direct
_atom_sites_solution_secondary difmap
_audit_creation_date 2014-07-04
_audit_creation_method
;
  Olex2 1.1
  (compiled Sep 28 2011 20:36:17, GUI svn.r3906)
;
_audit_update_record
;
2016-01-22 deposited with the CCDC.
2016-08-29 downloaded from the CCDC.
;
_cell_angle_alpha 90.00
_cell_angle_beta 99.50(3)
_cell_angle_gamma 90.00
_cell_formula_units_Z 4
_cell_length_a 22.958(5)
_cell_length_b 11.988(2)
_cell_length_c 18.415(4)
_cell_measurement_reflns_used 36581
_cell_measurement_temperature 200
_cell_measurement_theta_max 25.00
_cell_measurement_theta_min 2.15
_cell_volume 4998.7(18)
_computing_cell_refinement 'Bruker Enraf Nonius kappa CCD'
_computing_data_collection Collect
_computing_data_reduction EvalCCD
_computing_molecular_graphics
;
O. V. Dolomanov, L. J. Bourhis, R. J. Gildea, J. A. K. Howard and H. Puschmann,
OLEX2: a complete structure solution, refinement and analysis program.
J. Appl. Cryst. (2009). 42, 339-341.
;
_computing_publication_material
;
O. V. Dolomanov, L. J. Bourhis, R. J. Gildea, J. A. K. Howard and H. Puschmann,
OLEX2: a complete structure solution, refinement and analysis program.
J. Appl. Cryst. (2009). 42, 339-341.
;
_computing_structure_refinement
;
SHELXL, G.M. Sheldrick, Acta Cryst.
(2008). A64, 112-122
;
_computing_structure_solution
;
olex2.solve (L.J. Bourhis, O.V. Dolomanov, R.J. Gildea, J.A.K. Howard,
H. Puschmann, in preparation, 2011)
;
_diffrn_ambient_temperature 200
_diffrn_detector 'CCD area detector'
_diffrn_detector_type KappaCCD
_diffrn_measured_fraction_theta_full 0.994
_diffrn_measured_fraction_theta_max 0.994
_diffrn_measurement_device_type 'Bruker-AXS-enraf-nonius KappaCCD'
_diffrn_measurement_method 'Phi and omega scans'
_diffrn_radiation_collimation 'Montel optic'
_diffrn_radiation_detector CCD
_diffrn_radiation_monochromator 'Multilayer mirrors'
_diffrn_radiation_probe x-ray
_diffrn_radiation_type MoK\a
_diffrn_radiation_wavelength 0.71073
_diffrn_reflns_av_R_equivalents 0.0427
_diffrn_reflns_av_unetI/netI 0.0429
_diffrn_reflns_limit_h_max 27
_diffrn_reflns_limit_h_min -27
_diffrn_reflns_limit_k_max 14
_diffrn_reflns_limit_k_min -14
_diffrn_reflns_limit_l_max 21
_diffrn_reflns_limit_l_min -21
_diffrn_reflns_number 36581
_diffrn_reflns_theta_full 25.00
_diffrn_reflns_theta_max 25.00
_diffrn_reflns_theta_min 2.15
_diffrn_source 'Incoatec ISG250'
_diffrn_source_target Mo
_diffrn_source_type 'Microfocus sealed tube'
_exptl_absorpt_coefficient_mu 0.417
_exptl_absorpt_correction_T_max 1
_exptl_absorpt_correction_T_min 0.629890
_exptl_absorpt_correction_type multi-scan
_exptl_absorpt_process_details
;
SADABS-2004/1 (Bruker,2004) was used for absorption correction.
R(int) was 0.0857 before and 0.0373 after correction.
The Ratio of minimum to maximum transmission is 0.6299.
The \l/2 correction factor is 0.0015.
;
_exptl_crystal_colour black
_exptl_crystal_colour_primary black
_exptl_crystal_density_diffrn 1.262
_exptl_crystal_density_method 'not measured'
_exptl_crystal_description needle
_exptl_crystal_F_000 2008
_exptl_crystal_size_max 0.47
_exptl_crystal_size_mid 0.16
_exptl_crystal_size_min 0.02
_refine_diff_density_max 1.981
_refine_diff_density_min -1.309
_refine_diff_density_rms 0.088
_refine_ls_extinction_method none
_refine_ls_goodness_of_fit_ref 1.055
_refine_ls_hydrogen_treatment mixed
_refine_ls_matrix_type full
_refine_ls_number_parameters 606
_refine_ls_number_reflns 8743
_refine_ls_number_restraints 79
_refine_ls_restrained_S_all 1.083
_refine_ls_R_factor_all 0.0989
_refine_ls_R_factor_gt 0.0717
_refine_ls_shift/su_max 0.000
_refine_ls_shift/su_mean 0.000
_refine_ls_structure_factor_coef Fsqd
_refine_ls_weighting_details 'calc w=1/[\s^2^(Fo^2^)+(0.0940P)^2^+13.6170P] where P=(Fo^2^+2Fc^2^)/3'
_refine_ls_weighting_scheme calc
_refine_ls_wR_factor_gt 0.1838
_refine_ls_wR_factor_ref 0.2042
_reflns_number_gt 6543
_reflns_number_total 8743
_reflns_threshold_expression >2sigma(I)
_cod_data_source_file c6dt02163h2.cif
_cod_data_source_block sad3
_cod_depositor_comments 'Adding full bibliography for 7040576--7040577.cif.'
_cod_original_cell_volume 4998.8(17)
_cod_database_code 7040576

loop_
_space_group_symop_id
_space_group_symop_operation_xyz
1 'x, y, z'
2 '-x, y+1/2, -z+1/2'
3 '-x, -y, -z'
4 'x, -y-1/2, z-1/2'

loop_
_atom_site_label
_atom_site_type_symbol
_atom_site_fract_x
_atom_site_fract_y
_atom_site_fract_z
_atom_site_U_iso_or_equiv
_atom_site_adp_type
_atom_site_occupancy
_atom_site_symmetry_multiplicity
_atom_site_calc_flag
_atom_site_refinement_flags
_atom_site_disorder_assembly
_atom_site_disorder_group
Mn1 Mn 0.24702(2) 0.95833(5) 0.38292(3) 0.02125(19) Uani 1 1 d U . .
O2 O 0.18286(12) 0.9525(3) 0.30705(14) 0.0313(7) Uani 1 1 d . . .
O1 O 0.20203(12) 1.0394(2) 0.44054(14) 0.0288(7) Uani 1 1 d . . .
N2 N 0.29473(13) 0.8780(3) 0.32074(16) 0.0211(7) Uani 1 1 d . . .
N1 N 0.30454(13) 0.9247(3) 0.47090(16) 0.0211(7) Uani 1 1 d . . .
O3 O 0.28889(18) 1.1214(3) 0.3558(2) 0.0572(10) Uani 1 1 d DU . .
H3 H 0.279(3) 1.154(2) 0.3127(9) 0.086 Uiso 1 1 d D . .
C19 C 0.15620(18) 0.8540(3) 0.0872(2) 0.0258(9) Uani 1 1 d . . .
C22 C 0.17474(17) 0.9200(4) 0.2369(2) 0.0248(9) Uani 1 1 d . . .
C27 C 0.06575(19) 0.9804(5) 0.2255(2) 0.0417(12) Uani 1 1 d U . .
C13 C 0.35320(16) 0.8428(3) 0.3410(2) 0.0218(8) Uani 1 1 d . . .
C44 C 0.47943(17) 0.9771(4) 0.3583(2) 0.0291(9) Uani 1 1 d . . .
C10 C 0.36204(16) 0.8858(3) 0.4733(2) 0.0211(8) Uani 1 1 d . . .
C7 C 0.29711(17) 0.9444(3) 0.5414(2) 0.0214(8) Uani 1 1 d . . .
C43 C 0.49145(17) 0.8698(4) 0.3988(2) 0.0270(9) Uani 1 1 d . . .
C5 C 0.23440(18) 0.9675(3) 0.6359(2) 0.0260(9) Uani 1 1 d . . .
H5 H 0.2630 0.9266 0.6684 0.031 Uiso 1 1 calc R . .
C50 C 0.41671(19) 0.6347(4) 0.4876(2) 0.0324(10) Uani 1 1 d . . .
C11 C 0.38501(16) 0.8485(3) 0.4123(2) 0.0216(8) Uani 1 1 d . . .
C12 C 0.44742(17) 0.8078(3) 0.4241(2) 0.0242(9) Uani 1 1 d . . .
C14 C 0.37249(18) 0.7976(4) 0.2787(2) 0.0272(9) Uani 1 1 d . . .
H14 H 0.4106 0.7678 0.2770 0.033 Uiso 1 1 calc R . .
C15 C 0.32716(17) 0.8040(4) 0.2214(2) 0.0259(9) Uani 1 1 d . . .
H15 H 0.3277 0.7794 0.1725 0.031 Uiso 1 1 calc R . .
C20 C 0.11110(19) 0.8983(4) 0.1211(2) 0.0328(10) Uani 1 1 d . . .
H20 H 0.0731 0.9060 0.0921 0.039 Uiso 1 1 calc R . .
C16 C 0.27883(17) 0.8544(3) 0.2480(2) 0.0232(8) Uani 1 1 d . . .
C40 C 0.5203(2) 0.6715(4) 0.4734(3) 0.0390(11) Uani 1 1 d . . .
H40 H 0.5306 0.6041 0.4995 0.047 Uiso 1 1 calc R . .
C9 C 0.39045(17) 0.8855(3) 0.5476(2) 0.0248(9) Uani 1 1 d . . .
H9 H 0.4302 0.8648 0.5651 0.030 Uiso 1 1 calc R . .
C21 C 0.11803(18) 0.9315(4) 0.1936(2) 0.0311(10) Uani 1 1 d . . .
C18 C 0.21049(18) 0.8422(3) 0.1303(2) 0.0258(9) Uani 1 1 d . . .
H18 H 0.2421 0.8117 0.1094 0.031 Uiso 1 1 calc R . .
C39 C 0.46188(18) 0.7063(4) 0.4615(2) 0.0290(9) Uani 1 1 d . . .
C4 C 0.18558(19) 1.0088(4) 0.6610(2) 0.0282(9) Uani 1 1 d . . .
C42 C 0.54948(19) 0.8306(4) 0.4114(3) 0.0354(10) Uani 1 1 d . . .
H42 H 0.5795 0.8726 0.3941 0.042 Uiso 1 1 calc R . .
C3 C 0.14740(19) 1.0750(4) 0.6124(2) 0.0309(10) Uani 1 1 d . . .
H3A H 0.1152 1.1091 0.6304 0.037 Uiso 1 1 calc R . .
C23 C 0.14187(19) 0.8178(4) 0.0067(2) 0.0343(10) Uani 1 1 d U . .
C51 C 0.4217(2) 0.6080(4) 0.5620(3) 0.0434(12) Uani 1 1 d . . .
H51 H 0.4540 0.6364 0.5959 0.052 Uiso 1 1 calc R . .
C37 C 0.1535(3) 1.0863(5) 0.7750(3) 0.0549(15) Uani 1 1 d . . .
H37A H 0.1865 1.1392 0.7817 0.082 Uiso 1 1 calc R . .
H37B H 0.1435 1.0668 0.8231 0.082 Uiso 1 1 calc R . .
H37C H 0.1192 1.1205 0.7444 0.082 Uiso 1 1 calc R . .
C2 C 0.15286(18) 1.0949(4) 0.5396(2) 0.0298(9) Uani 1 1 d . . .
C49 C 0.45250(19) 1.0662(4) 0.3872(3) 0.0351(10) Uani 1 1 d . . .
H49 H 0.4394 1.0591 0.4333 0.042 Uiso 1 1 calc R . .
C35 C 0.1712(2) 0.9812(4) 0.7374(2) 0.0342(10) Uani 1 1 d . . .
C1 C 0.19938(18) 1.0388(3) 0.5125(2) 0.0243(9) Uani 1 1 d . . .
C30 C 0.0094(2) 0.9850(7) 0.1679(3) 0.075(2) Uani 1 1 d U . .
H30A H 0.0165 1.0306 0.1260 0.113 Uiso 1 1 calc R . .
H30B H -0.0226 1.0181 0.1899 0.113 Uiso 1 1 calc R . .
H30C H -0.0017 0.9093 0.1508 0.113 Uiso 1 1 calc R . .
C31 C 0.1084(2) 1.1701(4) 0.4913(2) 0.0388(11) Uani 1 1 d . . .
C55 C 0.3695(2) 0.5906(4) 0.4391(3) 0.0443(12) Uani 1 1 d . . .
H55 H 0.3654 0.6069 0.3880 0.053 Uiso 1 1 calc R . .
C8 C 0.35001(17) 0.9205(3) 0.5896(2) 0.0237(8) Uani 1 1 d . . .
H8 H 0.3564 0.9274 0.6417 0.028 Uiso 1 1 calc R . .
C6 C 0.24276(17) 0.9846(3) 0.5628(2) 0.0227(8) Uani 1 1 d . . .
C52 C 0.3803(3) 0.5407(5) 0.5871(3) 0.0581(16) Uani 1 1 d . . .
H52 H 0.3844 0.5229 0.6380 0.070 Uiso 1 1 calc R . .
C24 C 0.1960(2) 0.7800(4) -0.0238(2) 0.0367(11) Uani 1 1 d U . .
H24A H 0.2250 0.8407 -0.0193 0.055 Uiso 1 1 calc R . .
H24B H 0.1847 0.7599 -0.0758 0.055 Uiso 1 1 calc R . .
H24C H 0.2135 0.7151 0.0039 0.055 Uiso 1 1 calc R . .
C17 C 0.22046(17) 0.8744(3) 0.2049(2) 0.0244(9) Uani 1 1 d . . .
C48 C 0.4447(2) 1.1656(5) 0.3489(3) 0.0533(14) Uani 1 1 d . . .
H48 H 0.4261 1.2264 0.3689 0.064 Uiso 1 1 calc R . .
C45 C 0.4989(2) 0.9921(5) 0.2916(3) 0.0464(12) Uani 1 1 d . . .
H45 H 0.5183 0.9324 0.2716 0.056 Uiso 1 1 calc R . .
C46 C 0.4907(3) 1.0915(6) 0.2537(3) 0.0615(16) Uani 1 1 d . . .
H46 H 0.5042 1.0994 0.2079 0.074 Uiso 1 1 calc R . .
C34 C 0.0738(3) 1.2440(5) 0.5375(3) 0.0569(16) Uani 1 1 d . . .
H34A H 0.0490 1.1970 0.5635 0.085 Uiso 1 1 calc R . .
H34B H 0.0488 1.2959 0.5050 0.085 Uiso 1 1 calc R . .
H34C H 0.1016 1.2863 0.5734 0.085 Uiso 1 1 calc R . .
C28 C 0.0528(2) 0.9057(5) 0.2881(3) 0.0496(13) Uani 1 1 d U . .
H28A H 0.0419 0.8310 0.2689 0.074 Uiso 1 1 calc R . .
H28B H 0.0202 0.9375 0.3095 0.074 Uiso 1 1 calc R . .
H28C H 0.0881 0.9008 0.3261 0.074 Uiso 1 1 calc R . .
C29 C 0.0804(2) 1.1007(5) 0.2516(3) 0.0525(14) Uani 1 1 d U . .
H29A H 0.1161 1.1006 0.2891 0.079 Uiso 1 1 calc R . .
H29B H 0.0474 1.1316 0.2728 0.079 Uiso 1 1 calc R . .
H29C H 0.0871 1.1466 0.2097 0.079 Uiso 1 1 calc R . .
C32 C 0.1395(3) 1.2494(5) 0.4452(3) 0.0522(14) Uani 1 1 d . . .
H32A H 0.1692 1.2930 0.4777 0.078 Uiso 1 1 calc R . .
H32B H 0.1104 1.2999 0.4175 0.078 Uiso 1 1 calc R . .
H32C H 0.1589 1.2062 0.4108 0.078 Uiso 1 1 calc R . .
C47 C 0.4636(3) 1.1777(5) 0.2818(4) 0.0629(17) Uani 1 1 d . . .
H47 H 0.4576 1.2462 0.2556 0.075 Uiso 1 1 calc R . .
C41 C 0.5638(2) 0.7329(4) 0.4481(3) 0.0424(12) Uani 1 1 d . . .
H41 H 0.6034 0.7072 0.4563 0.051 Uiso 1 1 calc R . .
C25 C 0.1143(3) 0.9153(6) -0.0401(3) 0.082(2) Uani 1 1 d U . .
H25A H 0.0768 0.9360 -0.0248 0.123 Uiso 1 1 calc R . .
H25B H 0.1070 0.8933 -0.0921 0.123 Uiso 1 1 calc R . .
H25C H 0.1413 0.9792 -0.0336 0.123 Uiso 1 1 calc R . .
C54 C 0.3288(2) 0.5234(5) 0.4647(4) 0.0585(16) Uani 1 1 d . . .
H54 H 0.2971 0.4929 0.4309 0.070 Uiso 1 1 calc R . .
C38 C 0.2236(2) 0.9283(5) 0.7869(3) 0.0521(14) Uani 1 1 d . . .
H38A H 0.2341 0.8582 0.7649 0.078 Uiso 1 1 calc R . .
H38B H 0.2131 0.9132 0.8354 0.078 Uiso 1 1 calc R . .
H38C H 0.2574 0.9794 0.7922 0.078 Uiso 1 1 calc R . .
C36 C 0.1206(2) 0.8977(5) 0.7272(3) 0.0504(13) Uani 1 1 d . . .
H36A H 0.0859 0.9310 0.6967 0.076 Uiso 1 1 calc R . .
H36B H 0.1108 0.8778 0.7754 0.076 Uiso 1 1 calc R . .
H36C H 0.1324 0.8305 0.7031 0.076 Uiso 1 1 calc R . .
C53 C 0.3334(3) 0.4996(5) 0.5385(4) 0.0637(18) Uani 1 1 d . . .
H53 H 0.3043 0.4551 0.5558 0.076 Uiso 1 1 calc R . .
C26 C 0.0994(3) 0.7183(6) 0.0019(3) 0.0704(18) Uani 1 1 d U . .
H26A H 0.1193 0.6551 0.0293 0.106 Uiso 1 1 calc R . .
H26B H 0.0873 0.6970 -0.0498 0.106 Uiso 1 1 calc R . .
H26C H 0.0645 0.7390 0.0231 0.106 Uiso 1 1 calc R . .
C33 C 0.0647(2) 1.0965(5) 0.4413(3) 0.0555(15) Uani 1 1 d . . .
H33A H 0.0859 1.0526 0.4090 0.083 Uiso 1 1 calc R . .
H33B H 0.0352 1.1435 0.4112 0.083 Uiso 1 1 calc R . .
H33C H 0.0450 1.0461 0.4714 0.083 Uiso 1 1 calc R . .
C56 C 0.2987(5) 1.2105(8) 0.4064(7) 0.136(4) Uani 1 1 d DU . .
H56A H 0.3121 1.2761 0.3820 0.204 Uiso 1 1 calc R . .
H56B H 0.3290 1.1890 0.4480 0.204 Uiso 1 1 calc R . .
H56C H 0.2619 1.2282 0.4243 0.204 Uiso 1 1 calc R . .
Cl1 Cl 0.32876(13) 1.3227(4) 0.2288(2) 0.1838(17) Uani 1 1 d DU . .
Cl2 Cl 0.2424(2) 1.1443(2) 0.16897(17) 0.1715(15) Uani 1 1 d DU . .
C57B C 0.3226(6) 1.2060(12) 0.1851(8) 0.113(3) Uani 0.410(10) 1 d PDU A 1
H57A H 0.3497 1.1511 0.2132 0.136 Uiso 0.410(10) 1 calc PR A 1
H57B H 0.3353 1.2167 0.1368 0.136 Uiso 0.410(10) 1 calc PR A 1
C57A C 0.2814(7) 1.2604(12) 0.1506(7) 0.113(3) Uani 0.590(10) 1 d PU A 2
H57C H 0.2529 1.3177 0.1282 0.136 Uiso 0.590(10) 1 calc PR A 2
H57D H 0.3061 1.2400 0.1134 0.136 Uiso 0.590(10) 1 calc PR A 2

loop_
_atom_site_aniso_label
_atom_site_aniso_U_11
_atom_site_aniso_U_22
_atom_site_aniso_U_33
_atom_site_aniso_U_23
_atom_site_aniso_U_13
_atom_site_aniso_U_12
Mn1 0.0193(3) 0.0290(3) 0.0157(3) 0.0005(2) 0.0037(2) 0.0050(3)
O2 0.0236(15) 0.0520(19) 0.0177(14) -0.0049(13) 0.0013(11) 0.0115(14)
O1 0.0297(15) 0.0398(17) 0.0178(13) 0.0011(12) 0.0062(11) 0.0125(13)
N2 0.0189(16) 0.0262(17) 0.0182(16) 0.0010(13) 0.0025(12) 0.0003(14)
N1 0.0185(16) 0.0271(18) 0.0180(16) -0.0010(13) 0.0041(12) 0.0024(13)
O3 0.065(3) 0.054(2) 0.058(2) -0.0057(18) 0.026(2) -0.011(2)
C19 0.027(2) 0.030(2) 0.0199(19) 0.0008(17) 0.0039(16) 0.0031(17)
C22 0.022(2) 0.034(2) 0.0178(19) -0.0003(17) 0.0016(15) 0.0034(17)
C27 0.025(2) 0.077(4) 0.023(2) 0.000(2) 0.0036(18) 0.019(2)
C13 0.0194(19) 0.026(2) 0.0205(19) -0.0014(16) 0.0039(15) 0.0024(16)
C44 0.019(2) 0.036(2) 0.032(2) -0.0041(19) 0.0016(17) -0.0050(18)
C10 0.0176(19) 0.024(2) 0.0207(19) 0.0014(16) 0.0012(15) 0.0007(16)
C7 0.024(2) 0.023(2) 0.0177(18) 0.0019(15) 0.0047(15) -0.0019(16)
C43 0.023(2) 0.033(2) 0.025(2) -0.0031(17) 0.0053(16) -0.0006(18)
C5 0.028(2) 0.029(2) 0.0207(19) -0.0002(17) 0.0044(16) 0.0020(18)
C50 0.034(2) 0.026(2) 0.038(2) 0.0035(19) 0.0072(19) 0.0104(19)
C11 0.0177(19) 0.023(2) 0.024(2) 0.0012(16) 0.0031(15) 0.0005(16)
C12 0.019(2) 0.032(2) 0.0202(19) -0.0066(17) 0.0001(15) 0.0031(17)
C14 0.022(2) 0.034(2) 0.028(2) -0.0022(18) 0.0070(16) 0.0030(17)
C15 0.025(2) 0.036(2) 0.0173(19) -0.0024(17) 0.0049(16) 0.0071(18)
C20 0.025(2) 0.049(3) 0.023(2) -0.0005(19) -0.0012(17) 0.009(2)
C16 0.025(2) 0.027(2) 0.0183(19) 0.0005(16) 0.0061(15) 0.0013(17)
C40 0.033(3) 0.033(3) 0.048(3) 0.002(2) 0.000(2) 0.013(2)
C9 0.020(2) 0.028(2) 0.025(2) 0.0005(17) 0.0011(16) 0.0003(17)
C21 0.023(2) 0.047(3) 0.023(2) 0.0017(19) 0.0038(17) 0.0079(19)
C18 0.025(2) 0.031(2) 0.0212(19) 0.0013(17) 0.0036(16) 0.0034(17)
C39 0.029(2) 0.029(2) 0.029(2) -0.0048(18) 0.0026(17) 0.0049(18)
C4 0.031(2) 0.032(2) 0.022(2) -0.0012(17) 0.0090(17) 0.0001(18)
C42 0.022(2) 0.039(3) 0.046(3) -0.006(2) 0.0076(19) 0.0038(19)
C3 0.031(2) 0.039(2) 0.024(2) -0.0043(18) 0.0120(18) 0.0058(19)
C23 0.032(2) 0.050(3) 0.020(2) -0.0015(19) -0.0013(17) 0.010(2)
C51 0.059(3) 0.034(3) 0.040(3) 0.003(2) 0.013(2) 0.006(2)
C37 0.092(4) 0.049(3) 0.029(3) -0.006(2) 0.026(3) 0.011(3)
C2 0.028(2) 0.038(2) 0.025(2) 0.0002(18) 0.0086(17) 0.0062(19)
C49 0.024(2) 0.036(3) 0.045(3) 0.003(2) 0.0042(19) -0.0013(19)
C35 0.043(3) 0.042(3) 0.021(2) 0.0013(19) 0.0160(19) 0.006(2)
C1 0.029(2) 0.026(2) 0.0196(19) -0.0031(16) 0.0098(16) -0.0005(17)
C30 0.030(3) 0.157(7) 0.037(3) -0.017(3) -0.001(2) 0.037(3)
C31 0.039(3) 0.053(3) 0.028(2) 0.005(2) 0.0126(19) 0.020(2)
C55 0.039(3) 0.039(3) 0.052(3) 0.011(2) -0.002(2) 0.000(2)
C8 0.025(2) 0.029(2) 0.0168(18) -0.0002(16) 0.0013(15) -0.0004(17)
C6 0.022(2) 0.028(2) 0.0191(19) -0.0028(16) 0.0052(15) 0.0007(16)
C52 0.086(5) 0.042(3) 0.055(3) 0.011(3) 0.037(3) 0.015(3)
C24 0.040(3) 0.051(3) 0.020(2) -0.0012(19) 0.0048(18) 0.008(2)
C17 0.024(2) 0.029(2) 0.0198(19) 0.0021(16) 0.0030(15) 0.0035(17)
C48 0.036(3) 0.041(3) 0.081(4) 0.013(3) 0.004(3) 0.003(2)
C45 0.053(3) 0.048(3) 0.042(3) -0.001(2) 0.018(2) -0.008(2)
C46 0.067(4) 0.066(4) 0.053(3) 0.017(3) 0.013(3) -0.011(3)
C34 0.060(3) 0.075(4) 0.039(3) 0.006(3) 0.017(2) 0.041(3)
C28 0.033(3) 0.072(4) 0.046(3) -0.007(3) 0.013(2) -0.002(3)
C29 0.058(3) 0.066(3) 0.035(3) 0.010(2) 0.014(2) 0.037(3)
C32 0.063(4) 0.046(3) 0.051(3) 0.016(2) 0.019(3) 0.025(3)
C47 0.055(4) 0.056(4) 0.075(4) 0.032(3) 0.003(3) -0.009(3)
C41 0.024(2) 0.044(3) 0.059(3) -0.005(2) 0.006(2) 0.010(2)
C25 0.108(5) 0.110(5) 0.023(3) 0.008(3) 0.000(3) 0.075(4)
C54 0.042(3) 0.041(3) 0.088(5) 0.023(3) -0.002(3) -0.003(2)
C38 0.055(3) 0.080(4) 0.024(2) 0.014(2) 0.014(2) 0.015(3)
C36 0.058(3) 0.057(3) 0.043(3) 0.002(2) 0.028(3) -0.006(3)
C53 0.055(4) 0.042(3) 0.102(5) 0.030(3) 0.036(4) 0.011(3)
C26 0.053(3) 0.105(5) 0.056(3) -0.044(3) 0.014(3) -0.029(3)
C33 0.044(3) 0.082(4) 0.038(3) 0.007(3) 0.000(2) 0.020(3)
C56 0.124(8) 0.090(6) 0.209(11) -0.059(7) 0.074(8) -0.036(6)
Cl1 0.0931(18) 0.248(4) 0.206(3) 0.140(3) 0.012(2) 0.026(2)
Cl2 0.323(5) 0.0819(16) 0.140(2) 0.0341(15) 0.127(3) 0.020(2)
C57B 0.146(6) 0.134(6) 0.086(5) 0.089(4) 0.101(5) 0.113(4)
C57A 0.146(6) 0.134(6) 0.086(5) 0.089(4) 0.101(5) 0.113(4)

loop_
_atom_type_symbol
_atom_type_description
_atom_type_scat_dispersion_real
_atom_type_scat_dispersion_imag
_atom_type_scat_source
C C 0.0033 0.0016 'International Tables Vol C Tables 4.2.6.8 and 6.1.1.4'
H H 0.0000 0.0000 'International Tables Vol C Tables 4.2.6.8 and 6.1.1.4'
Cl Cl 0.1484 0.1585 'International Tables Vol C Tables 4.2.6.8 and 6.1.1.4'
Mn Mn 0.3368 0.7283 'International Tables Vol C Tables 4.2.6.8 and 6.1.1.4'
N N 0.0061 0.0033 'International Tables Vol C Tables 4.2.6.8 and 6.1.1.4'
O O 0.0106 0.0060 'International Tables Vol C Tables 4.2.6.8 and 6.1.1.4'

loop_
_geom_angle_atom_site_label_1
_geom_angle_atom_site_label_2
_geom_angle_atom_site_label_3
_geom_angle
O2 Mn1 O1 90.15(12)
O2 Mn1 N2 89.57(12)
O2 Mn1 N1 163.54(14)
O2 Mn1 O3 100.29(15)
O1 Mn1 N2 178.04(13)
O1 Mn1 N1 89.87(12)
O1 Mn1 O3 88.36(13)
N2 Mn1 O3 89.78(14)
N1 Mn1 N2 90.95(13)
N1 Mn1 O3 96.16(15)
C22 O2 Mn1 135.0(3)
C1 O1 Mn1 132.8(3)
C13 N2 Mn1 126.6(2)
C16 N2 Mn1 126.3(3)
C16 N2 C13 106.8(3)
C10 N1 Mn1 127.0(2)
C7 N1 Mn1 125.6(3)
C7 N1 C10 107.2(3)
Mn1 O3 H3 122(3)
C56 O3 Mn1 122.2(5)
C56 O3 H3 105(2)
C20 C19 C23 118.9(4)
C18 C19 C20 116.8(4)
C18 C19 C23 124.2(4)
O2 C22 C21 119.1(3)
O2 C22 C17 121.9(3)
C17 C22 C21 119.0(4)
C21 C27 C29 109.4(4)
C30 C27 C21 111.9(4)
C30 C27 C29 107.4(5)
C28 C27 C21 109.1(4)
C28 C27 C30 107.3(5)
C28 C27 C29 111.8(4)
N2 C13 C14 108.5(3)
C11 C13 N2 124.5(3)
C11 C13 C14 127.0(4)
C49 C44 C43 122.1(4)
C49 C44 C45 118.1(4)
C45 C44 C43 119.7(4)
N1 C10 C9 108.3(3)
C11 C10 N1 124.4(3)
C11 C10 C9 127.2(4)
N1 C7 C8 109.6(3)
N1 C7 C6 124.5(3)
C8 C7 C6 125.9(3)
C12 C43 C44 122.9(4)
C12 C43 C42 119.3(4)
C42 C43 C44 117.8(4)
C4 C5 H5 119.4
C4 C5 C6 121.2(4)
C6 C5 H5 119.4
C51 C50 C39 120.2(4)
C55 C50 C39 121.6(4)
C55 C50 C51 118.2(5)
C13 C11 C12 117.4(3)
C10 C11 C13 124.5(3)
C10 C11 C12 118.0(3)
C43 C12 C11 120.5(4)
C43 C12 C39 119.8(4)
C39 C12 C11 119.7(4)
C13 C14 H14 126.0
C15 C14 C13 108.0(3)
C15 C14 H14 126.0
C14 C15 H15 126.3
C14 C15 C16 107.4(3)
C16 C15 H15 126.3
C19 C20 H20 117.8
C21 C20 C19 124.5(4)
C21 C20 H20 117.8
N2 C16 C15 109.3(3)
N2 C16 C17 125.1(3)
C15 C16 C17 125.6(3)
C39 C40 H40 119.3
C41 C40 H40 119.3
C41 C40 C39 121.3(4)
C10 C9 H9 126.3
C8 C9 C10 107.4(3)
C8 C9 H9 126.3
C22 C21 C27 121.7(4)
C20 C21 C22 117.8(4)
C20 C21 C27 120.5(4)
C19 C18 H18 119.3
C19 C18 C17 121.5(4)
C17 C18 H18 119.3
C12 C39 C50 122.4(4)
C40 C39 C50 118.9(4)
C40 C39 C12 118.7(4)
C5 C4 C3 116.7(4)
C5 C4 C35 122.9(4)
C3 C4 C35 120.4(4)
C43 C42 H42 119.5
C41 C42 C43 121.0(4)
C41 C42 H42 119.5
C4 C3 H3A 117.6
C2 C3 C4 124.9(4)
C2 C3 H3A 117.6
C19 C23 C26 108.0(4)
C24 C23 C19 112.7(3)
C24 C23 C25 108.0(4)
C24 C23 C26 107.4(4)
C25 C23 C19 109.5(4)
C25 C23 C26 111.2(5)
C50 C51 H51 119.5
C52 C51 C50 121.0(5)
C52 C51 H51 119.5
H37A C37 H37B 109.5
H37A C37 H37C 109.5
H37B C37 H37C 109.5
C35 C37 H37A 109.5
C35 C37 H37B 109.5
C35 C37 H37C 109.5
C3 C2 C1 116.9(4)
C3 C2 C31 120.3(4)
C1 C2 C31 122.8(4)
C44 C49 H49 120.1
C48 C49 C44 119.8(5)
C48 C49 H49 120.1
C37 C35 C4 110.6(4)
C38 C35 C4 111.8(4)
C38 C35 C37 108.4(4)
C38 C35 C36 108.2(4)
C36 C35 C4 107.8(4)
C36 C35 C37 110.1(4)
O1 C1 C2 120.4(4)
O1 C1 C6 120.9(3)
C6 C1 C2 118.6(3)
C27 C30 H30A 109.5
C27 C30 H30B 109.5
C27 C30 H30C 109.5
H30A C30 H30B 109.5
H30A C30 H30C 109.5
H30B C30 H30C 109.5
C2 C31 C34 112.0(4)
C32 C31 C2 111.2(4)
C32 C31 C34 106.3(4)
C33 C31 C2 108.6(4)
C33 C31 C34 108.6(4)
C33 C31 C32 110.1(4)
C50 C55 H55 119.8
C54 C55 C50 120.3(5)
C54 C55 H55 119.8
C7 C8 H8 126.3
C9 C8 C7 107.5(3)
C9 C8 H8 126.3
C5 C6 C7 118.1(3)
C1 C6 C7 121.5(3)
C1 C6 C5 120.4(3)
C51 C52 H52 120.0
C53 C52 C51 119.9(5)
C53 C52 H52 120.0
C23 C24 H24A 109.5
C23 C24 H24B 109.5
C23 C24 H24C 109.5
H24A C24 H24B 109.5
H24A C24 H24C 109.5
H24B C24 H24C 109.5
C22 C17 C16 121.4(3)
C22 C17 C18 120.4(4)
C18 C17 C16 118.1(3)
C49 C48 H48 119.5
C49 C48 C47 121.0(5)
C47 C48 H48 119.5
C44 C45 H45 119.2
C46 C45 C44 121.6(5)
C46 C45 H45 119.2
C45 C46 H46 120.0
C47 C46 C45 120.0(5)
C47 C46 H46 120.0
C31 C34 H34A 109.5
C31 C34 H34B 109.5
C31 C34 H34C 109.5
H34A C34 H34B 109.5
H34A C34 H34C 109.5
H34B C34 H34C 109.5
C27 C28 H28A 109.5
C27 C28 H28B 109.5
C27 C28 H28C 109.5
H28A C28 H28B 109.5
H28A C28 H28C 109.5
H28B C28 H28C 109.5
C27 C29 H29A 109.5
C27 C29 H29B 109.5
C27 C29 H29C 109.5
H29A C29 H29B 109.5
H29A C29 H29C 109.5
H29B C29 H29C 109.5
C31 C32 H32A 109.5
C31 C32 H32B 109.5
C31 C32 H32C 109.5
H32A C32 H32B 109.5
H32A C32 H32C 109.5
H32B C32 H32C 109.5
C48 C47 H47 120.3
C46 C47 C48 119.5(5)
C46 C47 H47 120.3
C40 C41 H41 120.1
C42 C41 C40 119.7(4)
C42 C41 H41 120.1
C23 C25 H25A 109.5
C23 C25 H25B 109.5
C23 C25 H25C 109.5
H25A C25 H25B 109.5
H25A C25 H25C 109.5
H25B C25 H25C 109.5
C55 C54 H54 119.5
C55 C54 C53 120.9(6)
C53 C54 H54 119.5
C35 C38 H38A 109.5
C35 C38 H38B 109.5
C35 C38 H38C 109.5
H38A C38 H38B 109.5
H38A C38 H38C 109.5
H38B C38 H38C 109.5
C35 C36 H36A 109.5
C35 C36 H36B 109.5
C35 C36 H36C 109.5
H36A C36 H36B 109.5
H36A C36 H36C 109.5
H36B C36 H36C 109.5
C52 C53 C54 119.6(5)
C52 C53 H53 120.2
C54 C53 H53 120.2
C23 C26 H26A 109.5
C23 C26 H26B 109.5
C23 C26 H26C 109.5
H26A C26 H26B 109.5
H26A C26 H26C 109.5
H26B C26 H26C 109.5
C31 C33 H33A 109.5
C31 C33 H33B 109.5
C31 C33 H33C 109.5
H33A C33 H33B 109.5
H33A C33 H33C 109.5
H33B C33 H33C 109.5
O3 C56 H56A 109.5
O3 C56 H56B 109.5
O3 C56 H56C 109.5
H56A C56 H56B 109.5
H56A C56 H56C 109.5
H56B C56 H56C 109.5
C57B Cl1 C57A 41.8(6)
C57A Cl2 C57B 38.6(6)
Cl1 C57B Cl2 114.0(7)
Cl1 C57B H57A 108.8
Cl1 C57B H57B 108.8
Cl2 C57B H57A 108.8
Cl2 C57B H57B 108.8
H57A C57B H57B 107.7
Cl1 C57A H57C 108.3
Cl1 C57A H57D 108.3
Cl2 C57A Cl1 116.1(5)
Cl2 C57A H57C 108.3
Cl2 C57A H57D 108.3
H57C C57A H57D 107.4

loop_
_geom_bond_atom_site_label_1
_geom_bond_atom_site_label_2
_geom_bond_distance
Mn1 O2 1.857(3)
Mn1 O1 1.870(3)
Mn1 N2 1.963(3)
Mn1 N1 1.956(3)
Mn1 O3 2.270(4)
O2 C22 1.332(5)
O1 C1 1.336(4)
N2 C13 1.398(5)
N2 C16 1.359(5)
N1 C10 1.394(5)
N1 C7 1.358(5)
O3 H3 0.879(10)
O3 C56 1.412(9)
C19 C20 1.398(6)
C19 C18 1.370(6)
C19 C23 1.528(5)
C22 C21 1.417(6)
C22 C17 1.397(6)
C27 C21 1.536(6)
C27 C30 1.533(6)
C27 C28 1.528(7)
C27 C29 1.541(8)
C13 C11 1.396(5)
C13 C14 1.405(5)
C44 C43 1.490(6)
C44 C49 1.384(6)
C44 C45 1.385(6)
C10 C11 1.391(5)
C10 C9 1.415(5)
C7 C8 1.411(5)
C7 C6 1.452(5)
C43 C12 1.395(6)
C43 C42 1.395(6)
C5 H5 0.9500
C5 C4 1.374(6)
C5 C6 1.405(5)
C50 C39 1.486(6)
C50 C51 1.393(6)
C50 C55 1.390(7)
C11 C12 1.495(5)
C12 C39 1.410(6)
C14 H14 0.9500
C14 C15 1.357(6)
C15 H15 0.9500
C15 C16 1.420(5)
C20 H20 0.9500
C20 C21 1.378(6)
C16 C17 1.460(5)
C40 H40 0.9500
C40 C39 1.386(6)
C40 C41 1.382(7)
C9 H9 0.9500
C9 C8 1.369(6)
C18 H18 0.9500
C18 C17 1.409(5)
C4 C3 1.394(6)
C4 C35 1.533(5)
C42 H42 0.9500
C42 C41 1.366(7)
C3 H3A 0.9500
C3 C2 1.386(6)
C23 C24 1.516(6)
C23 C25 1.526(7)
C23 C26 1.535(8)
C51 H51 0.9500
C51 C52 1.383(8)
C37 H37A 0.9800
C37 H37B 0.9800
C37 H37C 0.9800
C37 C35 1.525(7)
C2 C1 1.421(6)
C2 C31 1.531(6)
C49 H49 0.9500
C49 C48 1.381(7)
C35 C38 1.522(7)
C35 C36 1.522(7)
C1 C6 1.403(6)
C30 H30A 0.9800
C30 H30B 0.9800
C30 H30C 0.9800
C31 C34 1.537(6)
C31 C32 1.529(7)
C31 C33 1.527(8)
C55 H55 0.9500
C55 C54 1.374(7)
C8 H8 0.9500
C52 H52 0.9500
C52 C53 1.373(9)
C24 H24A 0.9800
C24 H24B 0.9800
C24 H24C 0.9800
C48 H48 0.9500
C48 C47 1.383(8)
C45 H45 0.9500
C45 C46 1.378(8)
C46 H46 0.9500
C46 C47 1.353(9)
C34 H34A 0.9800
C34 H34B 0.9800
C34 H34C 0.9800
C28 H28A 0.9800
C28 H28B 0.9800
C28 H28C 0.9800
C29 H29A 0.9800
C29 H29B 0.9800
C29 H29C 0.9800
C32 H32A 0.9800
C32 H32B 0.9800
C32 H32C 0.9800
C47 H47 0.9500
C41 H41 0.9500
C25 H25A 0.9800
C25 H25B 0.9800
C25 H25C 0.9800
C54 H54 0.9500
C54 C53 1.377(9)
C38 H38A 0.9800
C38 H38B 0.9800
C38 H38C 0.9800
C36 H36A 0.9800
C36 H36B 0.9800
C36 H36C 0.9800
C53 H53 0.9500
C26 H26A 0.9800
C26 H26B 0.9800
C26 H26C 0.9800
C33 H33A 0.9800
C33 H33B 0.9800
C33 H33C 0.9800
C56 H56A 0.9800
C56 H56B 0.9800
C56 H56C 0.9800
Cl1 C57B 1.608(14)
Cl1 C57A 1.815(18)
Cl2 C57B 1.961(15)
Cl2 C57A 1.719(16)
C57B H57A 0.9900
C57B H57B 0.9900
C57A H57C 0.9900
C57A H57D 0.9900
